data_7155818
loop_
_publ_author_name
'Gunnlaugsson, Thorfinnur'
'Shanmugaraju, Sankarasekaran'
'McAdams, Deirdre'
'Pancotti, Francesca'
'Hawes, Chris Samuel'
'Veale, Emma'
'Kitchen, Jonathan A.'

_publ_section_title
;
 One-pot facile synthesis of 4-amino-1,8-naphthalimide derived
 Tr\"oger&#x2019;s bases via a nucleophilic displacement approach
;
_journal_name_full 'Org. Biomol. Chem.'
_journal_paper_doi 10.1039/C7OB01835E
_journal_year 2017
_chemical_formula_moiety 'C39 H24 N4 O4, C H2 Cl2'
_chemical_formula_sum 'C40 H26 Cl2 N4 O4'
_chemical_formula_weight 697.55
_chemical_name_systematic 'N-Phenyl-1,8-naphthalimide Derived Trogers base'
_space_group_crystal_system triclinic
_space_group_IT_number 2
_space_group_name_Hall '-P 1'
_space_group_name_H-M_alt 'P -1'
_symmetry_space_group_name_Hall '-P 1'
_symmetry_space_group_name_H-M 'P -1'
_atom_sites_solution_hydrogens geom
_atom_sites_solution_primary direct
_audit_creation_date 2017-04-28
_audit_creation_method
;
Olex2 1.2
(compiled Mar 28 2017 19:26:29 for OlexSys, GUI svn.r5335)
;
_audit_update_record
;
2017-07-23 deposited with the CCDC.
2017-08-14 downloaded from the CCDC.
;
_cell_angle_alpha 83.448(9)
_cell_angle_beta 87.0820(10)
_cell_angle_gamma 78.674(10)
_cell_formula_units_Z 2
_cell_length_a 10.406(2)
_cell_length_b 11.383(3)
_cell_length_c 13.621(3)
_cell_measurement_reflns_used 3899
_cell_measurement_temperature 100(2)
_cell_measurement_theta_max 27.5
_cell_measurement_theta_min 2.5
_cell_volume 1571.0(6)
_computing_cell_refinement
;
CrystalClear-SM Expert 2.0 r7 (Rigaku, 2011)
;
_computing_data_collection
;
CrystalClear-SM Expert 2.0 r7 (Rigaku, 2011)
;
_computing_data_reduction
;
CrystalClear-SM Expert 2.0 r7 (Rigaku, 2011)
;
_computing_molecular_graphics 'Olex2 (Dolomanov et al., 2009)'
_computing_publication_material 'Olex2 (Dolomanov et al., 2009)'
_computing_structure_refinement 'ShelXL (Sheldrick, 2015)'
_computing_structure_solution 'ShelXS (Sheldrick, 2008)'
_diffrn_ambient_temperature 100.15
_diffrn_detector CCD
_diffrn_detector_area_resol_mean 28.5714
_diffrn_detector_type 'Rigaku Saturn724+'
_diffrn_measured_fraction_theta_full 0.994
_diffrn_measured_fraction_theta_max 0.994
_diffrn_measurement_device 'AFC12 (Right): Kappa 3 circle'
_diffrn_measurement_device_type 'Rigaku Saturn724+ (2x2 bin mode)'
_diffrn_measurement_method 'profile data from \w-scans'
_diffrn_measurement_specimen_support 'Mitegen 50um'
_diffrn_radiation_collimation 0.3
_diffrn_radiation_monochromator Confocal
_diffrn_radiation_probe x-ray
_diffrn_radiation_type MoK\a
_diffrn_radiation_wavelength 0.71075
_diffrn_reflns_av_R_equivalents 0.0228
_diffrn_reflns_av_unetI/netI 0.0404
_diffrn_reflns_Laue_measured_fraction_full 0.994
_diffrn_reflns_Laue_measured_fraction_max 0.994
_diffrn_reflns_limit_h_max 11
_diffrn_reflns_limit_h_min -12
_diffrn_reflns_limit_k_max 13
_diffrn_reflns_limit_k_min -13
_diffrn_reflns_limit_l_max 16
_diffrn_reflns_limit_l_min -12
_diffrn_reflns_number 12875
_diffrn_reflns_point_group_measured_fraction_full 0.994
_diffrn_reflns_point_group_measured_fraction_max 0.994
_diffrn_reflns_theta_full 25.242
_diffrn_reflns_theta_max 25.497
_diffrn_reflns_theta_min 2.439
_diffrn_source 'Rotating Anode'
_diffrn_source_current 24.0
_diffrn_source_power 1.2
_diffrn_source_target Mo
_diffrn_source_type 'Rotating Anode'
_diffrn_source_voltage 50.0
_exptl_absorpt_coefficient_mu 0.260
_exptl_absorpt_correction_T_max 1.000
_exptl_absorpt_correction_T_min 0.903
_exptl_absorpt_correction_type multi-scan
_exptl_absorpt_process_details CrystalClear
_exptl_crystal_colour 'clear yellow'
_exptl_crystal_colour_lustre clear
_exptl_crystal_colour_primary yellow
_exptl_crystal_density_diffrn 1.475
_exptl_crystal_description block
_exptl_crystal_F_000 720
_exptl_crystal_size_max 0.39
_exptl_crystal_size_mid 0.32
_exptl_crystal_size_min 0.21
_refine_diff_density_max 0.505
_refine_diff_density_min -0.644
_refine_diff_density_rms 0.078
_refine_ls_extinction_method none
_refine_ls_goodness_of_fit_ref 1.048
_refine_ls_hydrogen_treatment constr
_refine_ls_matrix_type full
_refine_ls_number_parameters 451
_refine_ls_number_reflns 5827
_refine_ls_number_restraints 0
_refine_ls_restrained_S_all 1.048
_refine_ls_R_factor_all 0.0644
_refine_ls_R_factor_gt 0.0577
_refine_ls_shift/su_max 0.000
_refine_ls_shift/su_mean 0.000
_refine_ls_structure_factor_coef Fsqd
_refine_ls_weighting_details 'w=1/[\s^2^(Fo^2^)+(0.0940P)^2^+1.6293P] where P=(Fo^2^+2Fc^2^)/3'
_refine_ls_weighting_scheme calc
_refine_ls_wR_factor_gt 0.1644
_refine_ls_wR_factor_ref 0.1702
_reflns_Friedel_coverage 0.000
_reflns_number_gt 5104
_reflns_number_total 5827
_reflns_threshold_expression 'I > 2\s(I)'
_cod_data_source_file c7ob01835e2.cif
_cod_data_source_block TB-3
_cod_database_code 7155818
_shelx_shelxl_version_number 2014/7
_shelx_space_group_comment
;
The symmetry employed for this shelxl refinement is uniquely defined
by the following loop, which should always be used as a source of
symmetry information in preference to the above space-group names.
They are only intended as comments.
;
_shelx_estimated_absorpt_t_max 0.947
_shelx_estimated_absorpt_t_min 0.905
_olex2_refinement_description
;
1. Fixed Uiso
 At 1.2 times of:
  All C(H) groups, All C(H,H) groups
2.a Secondary CH2 refined with riding coordinates:
 C19(H19A,H19B), C21(H21A,H21B), C40(H40A,H40B), C20(H20A,H20B)
2.b Aromatic/amide H refined with riding coordinates:
 C1(H1), C2(H2), C3(H3), C4(H4), C5(H5), C9(H9), C11(H11), C15(H15), C10(H10),
 C23(H23), C27(H27), C28(H28), C29(H29), C35(H35), C36(H36), C37(H37), C38(H38),
  C39(H39)
;
_olex2_submission_special_instructions 'No special instructions were received'

loop_
_space_group_symop_operation_xyz
'x, y, z'
'-x, -y, -z'

loop_
_atom_site_label
_atom_site_type_symbol
_atom_site_fract_x
_atom_site_fract_y
_atom_site_fract_z
_atom_site_U_iso_or_equiv
_atom_site_adp_type
_atom_site_occupancy
_atom_site_site_symmetry_order
_atom_site_calc_flag
_atom_site_refinement_flags_posn
Cl1 Cl 0.03431(8) 0.83640(7) 0.02512(7) 0.0434(2) Uani 1 1 d .
Cl2 Cl -0.16088(8) 0.76871(8) -0.09290(8) 0.0513(3) Uani 1 1 d .
O1 O 1.08275(18) 0.87501(18) 0.55285(14) 0.0294(4) Uani 1 1 d .
N1 N 1.1536(2) 0.76938(19) 0.42147(15) 0.0193(4) Uani 1 1 d .
C1 C 1.2471(3) 0.9169(2) 0.31068(19) 0.0241(6) Uani 1 1 d .
H1 H 1.1744 0.9248 0.2693 0.029 Uiso 1 1 calc R
O2 O 1.24227(16) 0.64087(16) 0.30854(13) 0.0233(4) Uani 1 1 d .
N2 N 0.67756(19) 0.48779(18) 0.38564(15) 0.0175(4) Uani 1 1 d .
C2 C 1.3447(3) 0.9840(2) 0.2849(2) 0.0271(6) Uani 1 1 d .
H2 H 1.3390 1.0374 0.2257 0.032 Uiso 1 1 calc R
N3 N 0.74053(19) 0.40553(18) 0.22940(15) 0.0168(4) Uani 1 1 d .
O3 O 0.33022(17) 0.88058(16) 0.06399(13) 0.0235(4) Uani 1 1 d .
C3 C 1.4501(3) 0.9723(2) 0.3458(2) 0.0265(6) Uani 1 1 d .
H3 H 1.5159 1.0189 0.3289 0.032 Uiso 1 1 calc R
O4 O 0.50701(16) 0.75590(16) -0.22875(12) 0.0207(4) Uani 1 1 d .
N4 N 0.41843(19) 0.81864(17) -0.08251(14) 0.0161(4) Uani 1 1 d .
C4 C 1.4600(3) 0.8935(3) 0.4308(2) 0.0285(6) Uani 1 1 d .
H4 H 1.5333 0.8850 0.4715 0.034 Uiso 1 1 calc R
C5 C 1.3628(3) 0.8258(3) 0.4575(2) 0.0273(6) Uani 1 1 d .
H5 H 1.3695 0.7718 0.5163 0.033 Uiso 1 1 calc R
C6 C 1.2564(2) 0.8384(2) 0.39710(18) 0.0198(5) Uani 1 1 d .
C7 C 1.0636(2) 0.8019(2) 0.49955(19) 0.0210(5) Uani 1 1 d .
C8 C 0.9475(2) 0.7437(2) 0.51109(18) 0.0187(5) Uani 1 1 d .
C9 C 0.8527(2) 0.7759(2) 0.58270(18) 0.0219(5) Uani 1 1 d .
H9 H 0.8630 0.8339 0.6251 0.026 Uiso 1 1 calc R
C11 C 0.7221(2) 0.6422(2) 0.52981(18) 0.0199(5) Uani 1 1 d .
H11 H 0.6456 0.6079 0.5375 0.024 Uiso 1 1 calc R
C12 C 0.8159(2) 0.6095(2) 0.45320(17) 0.0171(5) Uani 1 1 d .
C13 C 0.7986(2) 0.5299(2) 0.38285(17) 0.0164(5) Uani 1 1 d .
C14 C 0.8975(2) 0.4949(2) 0.31405(17) 0.0165(5) Uani 1 1 d .
C15 C 1.0151(2) 0.5390(2) 0.31303(17) 0.0170(5) Uani 1 1 d .
H15 H 1.0840 0.5120 0.2676 0.020 Uiso 1 1 calc R
C16 C 1.0323(2) 0.6201(2) 0.37628(17) 0.0166(5) Uani 1 1 d .
C18 C 1.1516(2) 0.6735(2) 0.36487(17) 0.0178(5) Uani 1 1 d .
C17 C 0.9321(2) 0.6575(2) 0.44680(17) 0.0165(5) Uani 1 1 d .
C10 C 0.7409(2) 0.7231(2) 0.59306(18) 0.0228(5) Uani 1 1 d .
H10 H 0.6777 0.7434 0.6442 0.027 Uiso 1 1 calc R
C19 C 0.8794(2) 0.4156(2) 0.23542(18) 0.0177(5) Uani 1 1 d .
H19A H 0.9103 0.4500 0.1705 0.021 Uiso 1 1 calc R
H19B H 0.9334 0.3343 0.2509 0.021 Uiso 1 1 calc R
C21 C 0.5687(2) 0.5810(2) 0.34204(17) 0.0175(5) Uani 1 1 d .
H21A H 0.5733 0.6598 0.3643 0.021 Uiso 1 1 calc R
H21B H 0.4839 0.5601 0.3662 0.021 Uiso 1 1 calc R
C22 C 0.5746(2) 0.5917(2) 0.22966(17) 0.0156(5) Uani 1 1 d .
C23 C 0.4919(2) 0.6894(2) 0.17649(17) 0.0159(5) Uani 1 1 d .
H23 H 0.4322 0.7452 0.2116 0.019 Uiso 1 1 calc R
C24 C 0.4967(2) 0.7047(2) 0.07472(17) 0.0156(5) Uani 1 1 d .
C25 C 0.5840(2) 0.6208(2) 0.02131(17) 0.0150(5) Uani 1 1 d .
C26 C 0.5866(2) 0.6333(2) -0.08362(17) 0.0157(5) Uani 1 1 d .
C27 C 0.6665(2) 0.5483(2) -0.13507(18) 0.0176(5) Uani 1 1 d .
H27 H 0.6676 0.5571 -0.2053 0.021 Uiso 1 1 calc R
C28 C 0.7465(2) 0.4484(2) -0.08388(18) 0.0187(5) Uani 1 1 d .
H28 H 0.8002 0.3894 -0.1197 0.022 Uiso 1 1 calc R
C29 C 0.7474(2) 0.4357(2) 0.01770(18) 0.0171(5) Uani 1 1 d .
H29 H 0.8028 0.3684 0.0514 0.021 Uiso 1 1 calc R
C30 C 0.6665(2) 0.5216(2) 0.07278(17) 0.0154(5) Uani 1 1 d .
C31 C 0.6606(2) 0.5092(2) 0.17875(17) 0.0152(5) Uani 1 1 d .
C32 C 0.4083(2) 0.8074(2) 0.02191(18) 0.0166(5) Uani 1 1 d .
C33 C 0.5037(2) 0.7377(2) -0.13863(18) 0.0160(5) Uani 1 1 d .
C34 C 0.3347(2) 0.9205(2) -0.13642(17) 0.0168(5) Uani 1 1 d .
C35 C 0.2432(2) 0.8994(2) -0.19952(18) 0.0209(5) Uani 1 1 d .
H35 H 0.2332 0.8194 -0.2056 0.025 Uiso 1 1 calc R
C36 C 0.1659(3) 0.9966(3) -0.2539(2) 0.0278(6) Uani 1 1 d .
H36 H 0.1048 0.9831 -0.2989 0.033 Uiso 1 1 calc R
C37 C 0.1787(3) 1.1137(2) -0.2418(2) 0.0291(6) Uani 1 1 d .
H37 H 0.1253 1.1802 -0.2780 0.035 Uiso 1 1 calc R
C38 C 0.2685(3) 1.1335(2) -0.1774(2) 0.0284(6) Uani 1 1 d .
H38 H 0.2757 1.2135 -0.1686 0.034 Uiso 1 1 calc R
C39 C 0.3486(2) 1.0368(2) -0.1255(2) 0.0233(5) Uani 1 1 d .
H39 H 0.4123 1.0503 -0.0827 0.028 Uiso 1 1 calc R
C40 C -0.0885(3) 0.8875(3) -0.0627(3) 0.0402(8) Uani 1 1 d .
H40A H -0.0497 0.9248 -0.1234 0.048 Uiso 1 1 calc R
H40B H -0.1570 0.9500 -0.0360 0.048 Uiso 1 1 calc R
C20 C 0.6901(2) 0.3821(2) 0.33085(18) 0.0192(5) Uani 1 1 d .
H20A H 0.7501 0.3135 0.3658 0.023 Uiso 1 1 calc R
H20B H 0.6032 0.3594 0.3290 0.023 Uiso 1 1 calc R

loop_
_atom_site_aniso_label
_atom_site_aniso_U_11
_atom_site_aniso_U_22
_atom_site_aniso_U_33
_atom_site_aniso_U_23
_atom_site_aniso_U_13
_atom_site_aniso_U_12
Cl1 0.0355(4) 0.0358(4) 0.0558(5) -0.0098(4) -0.0047(4) 0.0045(3)
Cl2 0.0428(5) 0.0413(5) 0.0739(7) -0.0156(4) -0.0014(4) -0.0127(4)
O1 0.0272(10) 0.0380(11) 0.0271(10) -0.0171(9) 0.0029(8) -0.0092(8)
N1 0.0180(10) 0.0229(11) 0.0175(10) -0.0048(8) 0.0017(8) -0.0047(8)
C1 0.0251(13) 0.0239(13) 0.0222(13) -0.0040(10) -0.0003(10) -0.0011(11)
O2 0.0180(9) 0.0271(10) 0.0257(10) -0.0091(8) 0.0065(7) -0.0046(7)
N2 0.0153(10) 0.0192(10) 0.0169(10) 0.0007(8) -0.0002(8) -0.0022(8)
C2 0.0364(15) 0.0209(13) 0.0229(14) -0.0001(10) 0.0047(11) -0.0056(11)
N3 0.0171(10) 0.0156(10) 0.0164(10) 0.0007(8) -0.0009(8) -0.0015(8)
O3 0.0230(9) 0.0226(9) 0.0214(9) -0.0065(7) -0.0016(7) 0.0069(7)
C3 0.0300(14) 0.0237(13) 0.0282(14) -0.0078(11) 0.0068(11) -0.0104(11)
O4 0.0210(8) 0.0242(9) 0.0156(9) -0.0002(7) 0.0023(7) -0.0030(7)
N4 0.0174(10) 0.0149(10) 0.0149(10) -0.0011(8) -0.0012(8) -0.0009(8)
C4 0.0265(13) 0.0307(14) 0.0308(15) -0.0044(12) -0.0045(11) -0.0104(12)
C5 0.0251(13) 0.0317(15) 0.0252(14) 0.0026(11) -0.0013(11) -0.0087(11)
C6 0.0201(12) 0.0196(12) 0.0200(12) -0.0050(10) 0.0030(10) -0.0038(10)
C7 0.0193(12) 0.0227(12) 0.0196(12) -0.0042(10) -0.0007(10) 0.0004(10)
C8 0.0174(11) 0.0211(12) 0.0156(12) -0.0010(9) -0.0008(9) 0.0010(10)
C9 0.0220(12) 0.0255(13) 0.0175(12) -0.0062(10) -0.0021(10) 0.0000(10)
C11 0.0179(11) 0.0237(12) 0.0163(12) 0.0009(10) 0.0004(9) -0.0013(10)
C12 0.0161(11) 0.0189(12) 0.0137(11) 0.0010(9) -0.0008(9) 0.0020(9)
C13 0.0162(11) 0.0161(11) 0.0154(11) 0.0022(9) -0.0016(9) -0.0014(9)
C14 0.0167(11) 0.0153(11) 0.0153(11) -0.0005(9) -0.0016(9) 0.0018(9)
C15 0.0145(11) 0.0179(11) 0.0166(12) -0.0004(9) 0.0019(9) 0.0006(9)
C16 0.0145(11) 0.0182(11) 0.0151(11) 0.0005(9) -0.0012(9) 0.0005(9)
C18 0.0168(11) 0.0203(12) 0.0150(11) 0.0008(9) -0.0013(9) -0.0016(10)
C17 0.0160(11) 0.0178(11) 0.0131(11) 0.0008(9) -0.0016(9) 0.0025(9)
C10 0.0212(12) 0.0278(13) 0.0163(12) -0.0027(10) 0.0039(10) 0.0016(10)
C19 0.0154(11) 0.0189(12) 0.0183(12) -0.0036(9) 0.0002(9) -0.0017(9)
C21 0.0138(11) 0.0221(12) 0.0156(12) -0.0018(9) 0.0002(9) -0.0010(9)
C22 0.0139(10) 0.0176(11) 0.0162(12) -0.0022(9) 0.0003(9) -0.0052(9)
C23 0.0143(11) 0.0163(11) 0.0176(12) -0.0044(9) 0.0021(9) -0.0033(9)
C24 0.0138(11) 0.0154(11) 0.0184(12) -0.0035(9) -0.0001(9) -0.0040(9)
C25 0.0144(11) 0.0152(11) 0.0165(12) -0.0039(9) 0.0012(9) -0.0049(9)
C26 0.0146(11) 0.0162(11) 0.0172(12) -0.0028(9) 0.0012(9) -0.0047(9)
C27 0.0191(11) 0.0192(12) 0.0152(11) -0.0034(9) 0.0018(9) -0.0046(10)
C28 0.0185(11) 0.0164(11) 0.0210(13) -0.0051(10) 0.0030(9) -0.0022(9)
C29 0.0162(11) 0.0141(11) 0.0201(12) -0.0024(9) -0.0004(9) -0.0004(9)
C30 0.0150(11) 0.0153(11) 0.0168(12) -0.0026(9) 0.0015(9) -0.0050(9)
C31 0.0140(11) 0.0134(11) 0.0183(12) -0.0015(9) -0.0007(9) -0.0032(9)
C32 0.0175(11) 0.0160(11) 0.0168(12) -0.0025(9) -0.0016(9) -0.0042(10)
C33 0.0144(11) 0.0157(11) 0.0191(12) -0.0024(9) 0.0011(9) -0.0059(9)
C34 0.0164(11) 0.0161(12) 0.0162(11) -0.0006(9) 0.0010(9) 0.0002(9)
C35 0.0224(12) 0.0190(12) 0.0213(13) -0.0055(10) -0.0008(10) -0.0017(10)
C36 0.0258(13) 0.0315(15) 0.0242(14) -0.0064(11) -0.0074(11) 0.0024(11)
C37 0.0296(14) 0.0240(14) 0.0281(14) 0.0038(11) -0.0019(11) 0.0051(11)
C38 0.0291(14) 0.0167(12) 0.0378(16) 0.0003(11) 0.0008(12) -0.0031(11)
C39 0.0221(12) 0.0203(13) 0.0279(14) -0.0003(11) -0.0025(10) -0.0059(10)
C40 0.0305(15) 0.0302(16) 0.059(2) -0.0043(15) -0.0015(14) -0.0027(13)
C20 0.0206(12) 0.0174(12) 0.0186(12) 0.0012(9) 0.0013(10) -0.0034(10)

loop_
_atom_type_symbol
_atom_type_description
_atom_type_scat_dispersion_real
_atom_type_scat_dispersion_imag
_atom_type_scat_source
C C 0.0033 0.0016 'International Tables Vol C Tables 4.2.6.8 and 6.1.1.4'
H H 0.0000 0.0000 'International Tables Vol C Tables 4.2.6.8 and 6.1.1.4'
Cl Cl 0.1484 0.1585 'International Tables Vol C Tables 4.2.6.8 and 6.1.1.4'
N N 0.0061 0.0033 'International Tables Vol C Tables 4.2.6.8 and 6.1.1.4'
O O 0.0106 0.0060 'International Tables Vol C Tables 4.2.6.8 and 6.1.1.4'

loop_
_geom_angle_atom_site_label_1
_geom_angle_atom_site_label_2
_geom_angle_atom_site_label_3
_geom_angle
C7 N1 C6 118.4(2)
C18 N1 C6 116.88(19)
C18 N1 C7 124.7(2)
C2 C1 H1 120.1
C6 C1 H1 120.1
C6 C1 C2 119.8(2)
C13 N2 C21 112.44(18)
C13 N2 C20 111.03(19)
C20 N2 C21 107.46(18)
C1 C2 H2 120.1
C3 C2 C1 119.8(2)
C3 C2 H2 120.1
C31 N3 C19 113.96(18)
C31 N3 C20 110.70(19)
C20 N3 C19 107.38(18)
C2 C3 H3 119.8
C4 C3 C2 120.3(2)
C4 C3 H3 119.8
C32 N4 C34 117.95(19)
C33 N4 C32 124.69(19)
C33 N4 C34 117.36(19)
C3 C4 H4 119.8
C3 C4 C5 120.4(3)
C5 C4 H4 119.8
C4 C5 H5 120.3
C6 C5 C4 119.3(2)
C6 C5 H5 120.3
C1 C6 N1 118.4(2)
C5 C6 N1 121.3(2)
C5 C6 C1 120.3(2)
O1 C7 N1 120.2(2)
O1 C7 C8 123.1(2)
N1 C7 C8 116.7(2)
C9 C8 C7 119.6(2)
C9 C8 C17 120.2(2)
C17 C8 C7 120.2(2)
C8 C9 H9 119.9
C8 C9 C10 120.1(2)
C10 C9 H9 119.9
C12 C11 H11 119.6
C10 C11 H11 119.6
C10 C11 C12 120.8(2)
C11 C12 C13 123.1(2)
C17 C12 C11 118.3(2)
C17 C12 C13 118.6(2)
N2 C13 C12 118.4(2)
C14 C13 N2 121.2(2)
C14 C13 C12 120.4(2)
C13 C14 C15 119.6(2)
C13 C14 C19 121.6(2)
C15 C14 C19 118.8(2)
C14 C15 H15 119.3
C16 C15 C14 121.5(2)
C16 C15 H15 119.3
C15 C16 C18 119.2(2)
C15 C16 C17 119.7(2)
C17 C16 C18 120.9(2)
N1 C18 C16 116.2(2)
O2 C18 N1 120.6(2)
O2 C18 C16 123.2(2)
C12 C17 C8 119.8(2)
C12 C17 C16 120.0(2)
C16 C17 C8 120.2(2)
C9 C10 H10 119.7
C11 C10 C9 120.7(2)
C11 C10 H10 119.7
N3 C19 C14 111.58(19)
N3 C19 H19A 109.3
N3 C19 H19B 109.3
C14 C19 H19A 109.3
C14 C19 H19B 109.3
H19A C19 H19B 108.0
N2 C21 H21A 109.2
N2 C21 H21B 109.2
N2 C21 C22 112.00(19)
H21A C21 H21B 107.9
C22 C21 H21A 109.2
C22 C21 H21B 109.2
C23 C22 C21 119.0(2)
C31 C22 C21 121.3(2)
C31 C22 C23 119.7(2)
C22 C23 H23 119.5
C24 C23 C22 121.0(2)
C24 C23 H23 119.5
C23 C24 C25 120.1(2)
C23 C24 C32 119.4(2)
C25 C24 C32 120.5(2)
C26 C25 C24 120.6(2)
C30 C25 C24 120.0(2)
C30 C25 C26 119.4(2)
C25 C26 C33 120.2(2)
C27 C26 C25 120.4(2)
C27 C26 C33 119.4(2)
C26 C27 H27 119.9
C26 C27 C28 120.2(2)
C28 C27 H27 119.9
C27 C28 H28 119.8
C29 C28 C27 120.4(2)
C29 C28 H28 119.8
C28 C29 H29 119.6
C28 C29 C30 120.8(2)
C30 C29 H29 119.6
C25 C30 C29 118.8(2)
C25 C30 C31 118.6(2)
C29 C30 C31 122.5(2)
N3 C31 C30 117.8(2)
C22 C31 N3 121.5(2)
C22 C31 C30 120.6(2)
O3 C32 N4 120.1(2)
O3 C32 C24 123.2(2)
N4 C32 C24 116.8(2)
O4 C33 N4 120.0(2)
O4 C33 C26 122.9(2)
N4 C33 C26 117.1(2)
C35 C34 N4 119.3(2)
C39 C34 N4 119.8(2)
C39 C34 C35 120.9(2)
C34 C35 H35 120.2
C34 C35 C36 119.5(2)
C36 C35 H35 120.2
C35 C36 H36 120.2
C35 C36 C37 119.5(2)
C37 C36 H36 120.2
C36 C37 H37 119.8
C38 C37 C36 120.3(2)
C38 C37 H37 119.8
C37 C38 H38 119.9
C37 C38 C39 120.3(3)
C39 C38 H38 119.9
C34 C39 C38 119.5(2)
C34 C39 H39 120.3
C38 C39 H39 120.3
Cl1 C40 Cl2 111.68(18)
Cl1 C40 H40A 109.3
Cl1 C40 H40B 109.3
Cl2 C40 H40A 109.3
Cl2 C40 H40B 109.3
H40A C40 H40B 107.9
N2 C20 H20A 109.3
N2 C20 H20B 109.3
N3 C20 N2 111.80(19)
N3 C20 H20A 109.3
N3 C20 H20B 109.3
H20A C20 H20B 107.9

loop_
_geom_bond_atom_site_label_1
_geom_bond_atom_site_label_2
_geom_bond_distance
Cl1 C40 1.762(3)
Cl2 C40 1.768(3)
O1 C7 1.215(3)
N1 C6 1.452(3)
N1 C7 1.413(3)
N1 C18 1.410(3)
C1 H1 0.9500
C1 C2 1.396(4)
C1 C6 1.389(4)
O2 C18 1.213(3)
N2 C13 1.431(3)
N2 C21 1.488(3)
N2 C20 1.468(3)
C2 H2 0.9500
C2 C3 1.385(4)
N3 C19 1.479(3)
N3 C31 1.431(3)
N3 C20 1.467(3)
O3 C32 1.216(3)
C3 H3 0.9500
C3 C4 1.376(4)
O4 C33 1.221(3)
N4 C32 1.414(3)
N4 C33 1.411(3)
N4 C34 1.455(3)
C4 H4 0.9500
C4 C5 1.397(4)
C5 H5 0.9500
C5 C6 1.388(4)
C7 C8 1.482(3)
C8 C9 1.379(3)
C8 C17 1.423(3)
C9 H9 0.9500
C9 C10 1.404(4)
C11 H11 0.9500
C11 C12 1.422(3)
C11 C10 1.378(4)
C12 C13 1.432(3)
C12 C17 1.417(3)
C13 C14 1.386(3)
C14 C15 1.410(3)
C14 C19 1.518(3)
C15 H15 0.9500
C15 C16 1.375(3)
C16 C18 1.480(3)
C16 C17 1.418(3)
C10 H10 0.9500
C19 H19A 0.9900
C19 H19B 0.9900
C21 H21A 0.9900
C21 H21B 0.9900
C21 C22 1.521(3)
C22 C23 1.416(3)
C22 C31 1.386(3)
C23 H23 0.9500
C23 C24 1.377(3)
C24 C25 1.420(3)
C24 C32 1.477(3)
C25 C26 1.419(3)
C25 C30 1.416(3)
C26 C27 1.378(3)
C26 C33 1.476(3)
C27 H27 0.9500
C27 C28 1.406(3)
C28 H28 0.9500
C28 C29 1.375(3)
C29 H29 0.9500
C29 C30 1.417(3)
C30 C31 1.433(3)
C34 C35 1.387(4)
C34 C39 1.385(3)
C35 H35 0.9500
C35 C36 1.394(4)
C36 H36 0.9500
C36 C37 1.395(4)
C37 H37 0.9500
C37 C38 1.380(4)
C38 H38 0.9500
C38 C39 1.388(4)
C39 H39 0.9500
C40 H40A 0.9900
C40 H40B 0.9900
C20 H20A 0.9900
C20 H20B 0.9900

loop_
_geom_torsion_atom_site_label_1
_geom_torsion_atom_site_label_2
_geom_torsion_atom_site_label_3
_geom_torsion_atom_site_label_4
_geom_torsion
O1 C7 C8 C9 2.7(4)
O1 C7 C8 C17 -179.2(2)
N1 C7 C8 C9 -176.8(2)
N1 C7 C8 C17 1.4(3)
C1 C2 C3 C4 1.1(4)
N2 C13 C14 C15 179.5(2)
N2 C13 C14 C19 3.2(3)
N2 C21 C22 C23 -169.5(2)
N2 C21 C22 C31 9.4(3)
C2 C1 C6 N1 -179.6(2)
C2 C1 C6 C5 -0.5(4)
C2 C3 C4 C5 -1.1(4)
C3 C4 C5 C6 0.4(4)
N4 C34 C35 C36 -177.8(2)
N4 C34 C39 C38 179.8(2)
C4 C5 C6 N1 179.6(2)
C4 C5 C6 C1 0.4(4)
C6 N1 C7 O1 -9.6(4)
C6 N1 C7 C8 169.9(2)
C6 N1 C18 O2 10.0(3)
C6 N1 C18 C16 -168.0(2)
C6 C1 C2 C3 -0.3(4)
C7 N1 C6 C1 -107.1(3)
C7 N1 C6 C5 73.7(3)
C7 N1 C18 O2 -169.8(2)
C7 N1 C18 C16 12.2(3)
C7 C8 C9 C10 178.7(2)
C7 C8 C17 C12 -175.0(2)
C7 C8 C17 C16 4.8(3)
C8 C9 C10 C11 -2.4(4)
C9 C8 C17 C12 3.2(3)
C9 C8 C17 C16 -177.0(2)
C11 C12 C13 N2 4.3(3)
C11 C12 C13 C14 -175.5(2)
C11 C12 C17 C8 -5.0(3)
C11 C12 C17 C16 175.2(2)
C12 C11 C10 C9 0.6(4)
C12 C13 C14 C15 -0.6(3)
C12 C13 C14 C19 -176.9(2)
C13 N2 C21 C22 78.9(2)
C13 N2 C20 N3 -54.0(3)
C13 C12 C17 C8 175.4(2)
C13 C12 C17 C16 -4.4(3)
C13 C14 C15 C16 -2.7(3)
C13 C14 C19 N3 12.3(3)
C14 C15 C16 C18 -173.4(2)
C14 C15 C16 C17 2.3(3)
C15 C14 C19 N3 -164.1(2)
C15 C16 C18 N1 170.4(2)
C15 C16 C18 O2 -7.5(4)
C15 C16 C17 C8 -178.5(2)
C15 C16 C17 C12 1.3(3)
C18 N1 C6 C1 73.1(3)
C18 N1 C6 C5 -106.0(3)
C18 N1 C7 O1 170.1(2)
C18 N1 C7 C8 -10.4(3)
C18 C16 C17 C8 -2.9(3)
C18 C16 C17 C12 176.9(2)
C17 C8 C9 C10 0.5(4)
C17 C12 C13 N2 -176.1(2)
C17 C12 C13 C14 4.1(3)
C17 C16 C18 N1 -5.2(3)
C17 C16 C18 O2 176.8(2)
C10 C11 C12 C13 -177.3(2)
C10 C11 C12 C17 3.1(3)
C19 N3 C31 C22 -103.8(2)
C19 N3 C31 C30 79.7(3)
C19 N3 C20 N2 69.7(2)
C19 C14 C15 C16 173.8(2)
C21 N2 C13 C12 76.5(3)
C21 N2 C13 C14 -103.7(2)
C21 N2 C20 N3 69.4(2)
C21 C22 C23 C24 178.0(2)
C21 C22 C31 N3 4.7(3)
C21 C22 C31 C30 -179.0(2)
C22 C23 C24 C25 1.1(3)
C22 C23 C24 C32 179.6(2)
C23 C22 C31 N3 -176.4(2)
C23 C22 C31 C30 -0.1(3)
C23 C24 C25 C26 177.8(2)
C23 C24 C25 C30 -0.4(3)
C23 C24 C32 O3 0.1(4)
C23 C24 C32 N4 179.7(2)
C24 C25 C26 C27 -176.7(2)
C24 C25 C26 C33 3.4(3)
C24 C25 C30 C29 176.6(2)
C24 C25 C30 C31 -0.6(3)
C25 C24 C32 O3 178.7(2)
C25 C24 C32 N4 -1.8(3)
C25 C26 C27 C28 -0.2(3)
C25 C26 C33 O4 176.3(2)
C25 C26 C33 N4 -3.4(3)
C25 C30 C31 N3 177.30(19)
C25 C30 C31 C22 0.8(3)
C26 C25 C30 C29 -1.6(3)
C26 C25 C30 C31 -178.8(2)
C26 C27 C28 C29 -1.1(4)
C27 C26 C33 O4 -3.7(3)
C27 C26 C33 N4 176.6(2)
C27 C28 C29 C30 1.0(4)
C28 C29 C30 C25 0.4(3)
C28 C29 C30 C31 177.4(2)
C29 C30 C31 N3 0.2(3)
C29 C30 C31 C22 -176.3(2)
C30 C25 C26 C27 1.5(3)
C30 C25 C26 C33 -178.5(2)
C31 N3 C19 C14 77.2(2)
C31 N3 C20 N2 -55.2(2)
C31 C22 C23 C24 -0.9(3)
C32 N4 C33 O4 -178.9(2)
C32 N4 C33 C26 0.8(3)
C32 N4 C34 C35 -117.8(2)
C32 N4 C34 C39 63.3(3)
C32 C24 C25 C26 -0.7(3)
C32 C24 C25 C30 -178.9(2)
C33 N4 C32 O3 -178.7(2)
C33 N4 C32 C24 1.7(3)
C33 N4 C34 C35 61.9(3)
C33 N4 C34 C39 -117.0(2)
C33 C26 C27 C28 179.8(2)
C34 N4 C32 O3 1.0(3)
C34 N4 C32 C24 -178.60(19)
C34 N4 C33 O4 1.4(3)
C34 N4 C33 C26 -178.87(19)
C34 C35 C36 C37 -2.0(4)
C35 C34 C39 C38 0.9(4)
C35 C36 C37 C38 0.9(4)
C36 C37 C38 C39 1.1(4)
C37 C38 C39 C34 -2.0(4)
C39 C34 C35 C36 1.2(4)
C20 N2 C13 C12 -163.1(2)
C20 N2 C13 C14 16.8(3)
C20 N2 C21 C22 -43.6(2)
C20 N3 C19 C14 -45.8(2)
C20 N3 C31 C22 17.3(3)
C20 N3 C31 C30 -159.1(2)
